data_2205187
loop_
_publ_author_name
'Meng, Xiang-Gao'
'Lin, Zhi-Dong'

_publ_section_title
;<i>catena</i>-Poly[[tetraaquacadmium(II)-\m-hexane-1,6-diamine-\k^2^<i>N</i>:<i>N</i>']
 terephthalate dihydrate]
;
_journal_issue 2
_journal_name_full 'Acta Crystallographica Section E'
_journal_page_first m263
_journal_page_last m264
_journal_paper_doi 10.1107/S1600536804034233
_journal_volume 61
_journal_year 2005
_chemical_formula_iupac '[Cd (C6 H16 N2) (H2 O)4] (C8 H4 O4).2H2 O'
_chemical_formula_moiety 'C6 H24 Cd N2 O4, 2C4 H2 O2, 2H2 O'
_chemical_formula_sum 'C14 H32 Cd N2 O10'
_chemical_formula_weight 500.82
_chemical_melting_point 473
_chemical_name_systematic
;
catena-Poly [tetraqua cadmium(II)-\m-hexane-1,6-diamineK~2~N:N']
terephthalate dihydrate]
;
_space_group_IT_number 11
_symmetry_cell_setting monoclinic
_symmetry_space_group_name_Hall '-P 2yb'
_symmetry_space_group_name_H-M 'P 1 21/m 1'
_atom_sites_solution_hydrogens geom
_atom_sites_solution_primary direct
_atom_sites_solution_secondary difmap
_audit_creation_method SHELXL-97
_cell_angle_alpha 90.00
_cell_angle_beta 108.715(3)
_cell_angle_gamma 90.00
_cell_formula_units_Z 2
_cell_length_a 6.4744(16)
_cell_length_b 23.758(6)
_cell_length_c 7.5236(19)
_cell_measurement_reflns_used 800
_cell_measurement_temperature 293(2)
_cell_measurement_theta_max 25.03
_cell_measurement_theta_min 2.27
_cell_volume 1096.1(5)
_computing_cell_refinement SMART
_computing_data_collection 'SMART (Siemens, 1996)'
_computing_data_reduction 'SAINT (Siemens, 1996)'
_computing_molecular_graphics 'SHELXTL (Sheldrick, 1997b)'
_computing_publication_material SHELXTL
_computing_structure_refinement 'SHELXL97 (Sheldrick, 1997a)'
_computing_structure_solution 'SHELXS97 (Sheldrick, 1997a)'
_diffrn_ambient_temperature 293(2)
_diffrn_detector_area_resol_mean 0
_diffrn_measured_fraction_theta_full 0.983
_diffrn_measured_fraction_theta_max 0.983
_diffrn_measurement_device_type 'Siemens SMART CCD area-detector'
_diffrn_measurement_method '\f and \w scans'
_diffrn_radiation_monochromator graphite
_diffrn_radiation_type MoK\a
_diffrn_radiation_wavelength 0.71073
_diffrn_reflns_av_R_equivalents 0.0265
_diffrn_reflns_av_sigmaI/netI 0.0287
_diffrn_reflns_limit_h_max 7
_diffrn_reflns_limit_h_min -7
_diffrn_reflns_limit_k_max 28
_diffrn_reflns_limit_k_min -28
_diffrn_reflns_limit_l_max 8
_diffrn_reflns_limit_l_min -8
_diffrn_reflns_number 5584
_diffrn_reflns_theta_full 25.03
_diffrn_reflns_theta_max 25.03
_diffrn_reflns_theta_min 2.86
_diffrn_standards_decay_% 0
_diffrn_standards_interval_count 0
_diffrn_standards_interval_time 0
_diffrn_standards_number 0
_exptl_absorpt_coefficient_mu 1.045
_exptl_absorpt_correction_T_max 0.727
_exptl_absorpt_correction_T_min 0.631
_exptl_absorpt_correction_type multi-scan
_exptl_absorpt_process_details '(SADABS; Sheldrick, 1996)'
_exptl_crystal_colour colorless
_exptl_crystal_density_diffrn 1.517
_exptl_crystal_density_method 'not measured'
_exptl_crystal_description block
_exptl_crystal_F_000 516
_exptl_crystal_size_max 0.45
_exptl_crystal_size_mid 0.38
_exptl_crystal_size_min 0.30
_refine_diff_density_max 0.765
_refine_diff_density_min -1.438
_refine_ls_extinction_method none
_refine_ls_goodness_of_fit_ref 1.215
_refine_ls_hydrogen_treatment mixed
_refine_ls_matrix_type full
_refine_ls_number_parameters 154
_refine_ls_number_reflns 1949
_refine_ls_number_restraints 4
_refine_ls_restrained_S_all 1.215
_refine_ls_R_factor_all 0.0377
_refine_ls_R_factor_gt 0.0364
_refine_ls_shift/su_max 0.001
_refine_ls_shift/su_mean 0.000
_refine_ls_structure_factor_coef Fsqd
_refine_ls_weighting_details 'calc w=1/[\s^2^(Fo^2^)+(0.0278P)^2^+1.7591P] where P=(Fo^2^+2Fc^2^)/3'
_refine_ls_weighting_scheme calc
_refine_ls_wR_factor_gt 0.0839
_refine_ls_wR_factor_ref 0.0845
_reflns_number_gt 1886
_reflns_number_total 1949
_reflns_threshold_expression I>2\s(I)
_cod_data_source_file ww6340.cif
_cod_data_source_block I
_cod_original_sg_symbol_H-M 'P 21/m'
_cod_database_code 2205187
_cod_database_fobs_code 2205187

loop_
_symmetry_equiv_pos_as_xyz
'x, y, z'
'-x, y+1/2, -z'
'-x, -y, -z'
'x, -y-1/2, z'

loop_
_atom_site_label
_atom_site_fract_x
_atom_site_fract_y
_atom_site_fract_z
_atom_site_U_iso_or_equiv
_atom_site_adp_type
_atom_site_calc_flag
_atom_site_refinement_flags
_atom_site_occupancy
_atom_site_type_symbol
Cd1 0.62774(6) 0.7500 0.84776(6) 0.03019(15) Uani d S 1 Cd
N1 0.5885(5) 0.65322(13) 0.8507(5) 0.0351(7) Uani d . 1 N
H1 0.5269 0.6441 0.9384 0.042 Uiso calc R 1 H
H2 0.4972 0.6421 0.7386 0.042 Uiso calc R 1 H
O1 0.2193(5) 0.64059(11) 0.4697(5) 0.0466(7) Uani d . 1 O
O2 -0.1387(5) 0.64981(12) 0.4028(5) 0.0530(8) Uani d . 1 O
O3 0.3448(7) 0.7500 1.0096(6) 0.0434(10) Uani d SD 1 O
O4 0.3548(7) 0.7500 0.5539(7) 0.0496(12) Uani d SD 1 O
O5 0.8842(9) 0.7500 0.6900(8) 0.0620(13) Uani d SD 1 O
O6 0.8848(8) 0.7500 1.1526(7) 0.0559(12) Uani d SD 1 O
O7 0.4300(7) 0.65045(16) 0.2033(5) 0.0577(9) Uani d . 1 O
C1 0.0315(6) 0.62079(15) 0.4452(5) 0.0319(8) Uani d . 1 C
C2 0.0140(6) 0.55813(15) 0.4724(5) 0.0284(8) Uani d . 1 C
C3 -0.1863(6) 0.53291(15) 0.4497(5) 0.0332(8) Uani d . 1 C
H3 -0.3125 0.5546 0.4152 0.040 Uiso calc R 1 H
C4 0.1993(6) 0.52464(15) 0.5216(5) 0.0330(8) Uani d . 1 C
H4 0.3343 0.5409 0.5357 0.040 Uiso calc R 1 H
C5 0.7966(7) 0.62221(16) 0.8898(6) 0.0406(9) Uani d . 1 C
H5 0.9040 0.6395 0.9968 0.049 Uiso calc R 1 H
H6 0.8480 0.6262 0.7828 0.049 Uiso calc R 1 H
C6 0.7832(7) 0.55990(15) 0.9302(6) 0.0383(9) Uani d . 1 C
H7 0.7263 0.5554 1.0340 0.046 Uiso calc R 1 H
H8 0.6826 0.5418 0.8211 0.046 Uiso calc R 1 H
C7 1.0038(7) 0.53129(15) 0.9786(6) 0.0401(10) Uani d . 1 C
H9 1.1043 0.5498 1.0869 0.048 Uiso calc R 1 H
H10 1.0599 0.5358 0.8744 0.048 Uiso calc R 1 H
H11 0.374(9) 0.7199(15) 1.079(7) 0.073(18) Uiso d D 1 H
H12 0.898(9) 0.7172(14) 0.633(7) 0.071(17) Uiso d D 1 H
H13 0.884(8) 0.7193(14) 1.227(6) 0.060(15) Uiso d D 1 H
H14 0.257(5) 0.7241(14) 0.518(6) 0.044(13) Uiso d D 1 H
H15 0.553(10) 0.647(2) 0.263(8) 0.061(18) Uiso d . 1 H
H16 0.355(9) 0.643(2) 0.283(8) 0.075(18) Uiso d . 1 H

loop_
_atom_site_aniso_label
_atom_site_aniso_U_11
_atom_site_aniso_U_22
_atom_site_aniso_U_33
_atom_site_aniso_U_12
_atom_site_aniso_U_13
_atom_site_aniso_U_23
Cd1 0.0286(2) 0.0214(2) 0.0359(2) 0.000 0.00379(16) 0.000
N1 0.0363(18) 0.0263(15) 0.0367(17) 0.0046(13) 0.0035(14) 0.0015(13)
O1 0.0446(17) 0.0277(14) 0.065(2) -0.0124(13) 0.0146(15) 0.0017(13)
O2 0.0443(17) 0.0282(14) 0.079(2) 0.0038(13) 0.0100(16) 0.0063(15)
O3 0.039(2) 0.041(2) 0.049(3) 0.000 0.012(2) 0.000
O4 0.042(3) 0.026(2) 0.057(3) 0.000 -0.018(2) 0.000
O5 0.069(3) 0.050(3) 0.075(4) 0.000 0.034(3) 0.000
O6 0.066(3) 0.040(2) 0.048(3) 0.000 -0.001(2) 0.000
O7 0.046(2) 0.069(2) 0.055(2) -0.0008(18) 0.0129(19) 0.0132(18)
C1 0.035(2) 0.0260(18) 0.030(2) -0.0029(16) 0.0036(16) -0.0006(15)
C2 0.0314(19) 0.0262(17) 0.0260(18) -0.0034(15) 0.0069(15) -0.0005(14)
C3 0.029(2) 0.0283(18) 0.040(2) 0.0014(15) 0.0090(16) 0.0029(16)
C4 0.0269(19) 0.0300(19) 0.040(2) -0.0071(15) 0.0081(16) 0.0017(16)
C5 0.040(2) 0.0288(19) 0.049(2) 0.0074(17) 0.0084(19) 0.0038(17)
C6 0.049(2) 0.0275(19) 0.033(2) 0.0111(17) 0.0058(18) 0.0042(16)
C7 0.053(3) 0.028(2) 0.036(2) 0.0123(18) 0.0085(19) 0.0047(16)

loop_
_atom_type_symbol
_atom_type_description
_atom_type_scat_dispersion_real
_atom_type_scat_dispersion_imag
_atom_type_scat_source
C C 0.0033 0.0016 'International Tables Vol C Tables 4.2.6.8 and 6.1.1.4'
H H 0.0000 0.0000 'International Tables Vol C Tables 4.2.6.8 and 6.1.1.4'
O O 0.0106 0.0060 'International Tables Vol C Tables 4.2.6.8 and 6.1.1.4'
Cd Cd -0.8075 1.2024 'International Tables Vol C Tables 4.2.6.8 and 6.1.1.4'
N N 0.0061 0.0033 'International Tables Vol C Tables 4.2.6.8 and 6.1.1.4'

loop_
_geom_angle_atom_site_label_1
_geom_angle_atom_site_label_2
_geom_angle_atom_site_label_3
_geom_angle_site_symmetry_1
_geom_angle_site_symmetry_3
_geom_angle
N1 Cd1 N1 . 4_575 167.00(16)
N1 Cd1 O5 . . 95.92(8)
N1 Cd1 O5 4_575 . 95.92(8)
N1 Cd1 O4 . . 87.55(8)
N1 Cd1 O4 4_575 . 87.55(8)
O5 Cd1 O4 . . 88.0(2)
N1 Cd1 O6 . . 92.06(8)
N1 Cd1 O6 4_575 . 92.06(8)
O5 Cd1 O6 . . 95.7(2)
O4 Cd1 O6 . . 176.4(2)
N1 Cd1 O3 . . 84.01(8)
N1 Cd1 O3 4_575 . 84.01(8)
O5 Cd1 O3 . . 178.58(18)
O4 Cd1 O3 . . 90.63(17)
O6 Cd1 O3 . . 85.72(17)
C5 N1 Cd1 . . 113.6(2)
C5 N1 H1 . . 108.8
Cd1 N1 H1 . . 108.8
C5 N1 H2 . . 108.8
Cd1 N1 H2 . . 108.8
H1 N1 H2 . . 107.7
Cd1 O3 H11 . . 104(4)
Cd1 O4 H14 . . 124(3)
Cd1 O5 H12 . . 116(4)
Cd1 O6 H13 . . 117(3)
H16 O7 H15 . . 105(5)
O2 C1 O1 . . 124.1(3)
O2 C1 C2 . . 118.6(3)
O1 C1 C2 . . 117.3(3)
C4 C2 C3 . . 118.6(3)
C4 C2 C1 . . 120.3(3)
C3 C2 C1 . . 121.1(3)
C2 C3 C4 . 3_566 120.4(4)
C2 C3 H3 . . 119.8
C4 C3 H3 3_566 . 119.8
C2 C4 C3 . 3_566 121.0(3)
C2 C4 H4 . . 119.5
C3 C4 H4 3_566 . 119.5
N1 C5 C6 . . 114.7(3)
N1 C5 H5 . . 108.6
C6 C5 H5 . . 108.6
N1 C5 H6 . . 108.6
C6 C5 H6 . . 108.6
H5 C5 H6 . . 107.6
C7 C6 C5 . . 112.0(4)
C7 C6 H7 . . 109.2
C5 C6 H7 . . 109.2
C7 C6 H8 . . 109.2
C5 C6 H8 . . 109.2
H7 C6 H8 . . 107.9
C6 C7 C7 . 3_767 113.3(5)
C6 C7 H9 . . 108.9
C7 C7 H9 3_767 . 108.9
C6 C7 H10 . . 108.9
C7 C7 H10 3_767 . 108.9
H9 C7 H10 . . 107.7

loop_
_geom_bond_atom_site_label_1
_geom_bond_atom_site_label_2
_geom_bond_site_symmetry_2
_geom_bond_distance
Cd1 N1 . 2.314(3)
Cd1 N1 4_575 2.314(3)
Cd1 O5 . 2.330(5)
Cd1 O4 . 2.346(4)
Cd1 O6 . 2.362(5)
Cd1 O3 . 2.504(4)
N1 C5 . 1.480(5)
N1 H1 . 0.9000
N1 H2 . 0.9000
O1 C1 . 1.261(5)
O2 C1 . 1.251(5)
O3 H11 . 0.872(19)
O4 H14 . 0.863(19)
O5 H12 . 0.909(19)
O6 H13 . 0.920(19)
O7 H16 . 0.91(6)
O7 H15 . 0.78(6)
C1 C2 . 1.512(5)
C2 C4 . 1.387(5)
C2 C3 . 1.388(5)
C3 C4 3_566 1.391(5)
C3 H3 . 0.9300
C4 C3 3_566 1.391(5)
C4 H4 . 0.9300
C5 C6 . 1.519(5)
C5 H5 . 0.9700
C5 H6 . 0.9700
C6 C7 . 1.517(6)
C6 H7 . 0.9700
C6 H8 . 0.9700
C7 C7 3_767 1.525(7)
C7 H9 . 0.9700
C7 H10 . 0.9700

loop_
_geom_hbond_atom_site_label_D
_geom_hbond_atom_site_label_H
_geom_hbond_atom_site_label_A
_geom_hbond_site_symmetry_A
_geom_hbond_distance_DH
_geom_hbond_distance_HA
_geom_hbond_distance_DA
_geom_hbond_angle_DHA
N1 H1 O7 1_556 0.90 2.28 3.137(5) 159.4
N1 H2 O1 . 0.90 2.24 3.102(5) 161.6
O3 H11 O7 1_556 0.872(19) 1.87(2) 2.740(4) 173(5)
O5 H12 O2 1_655 0.909(19) 2.31(3) 3.186(5) 161(5)
O6 H13 O2 1_656 0.920(19) 2.15(2) 3.069(5) 176(5)
O7 H16 O1 . 0.91(6) 1.88(7) 2.773(5) 169(5)
O7 H15 O2 1_655 0.78(6) 1.94(6) 2.713(5) 171(6)

loop_
_geom_torsion_atom_site_label_1
_geom_torsion_atom_site_label_2
_geom_torsion_atom_site_label_3
_geom_torsion_atom_site_label_4
_geom_torsion_site_symmetry_1
_geom_torsion_site_symmetry_4
_geom_torsion
N1 Cd1 N1 C5 4_575 . -163.8(6)
O5 Cd1 N1 C5 . . 40.6(3)
O4 Cd1 N1 C5 . . 128.3(3)
O6 Cd1 N1 C5 . . -55.4(3)
O3 Cd1 N1 C5 . . -140.8(3)
O2 C1 C2 C4 . . -179.2(4)
O1 C1 C2 C4 . . -0.2(5)
O2 C1 C2 C3 . . 0.5(6)
O1 C1 C2 C3 . . 179.5(3)
C4 C2 C3 C4 . 3_566 0.8(6)
C1 C2 C3 C4 . 3_566 -178.9(3)
C3 C2 C4 C3 . 3_566 -0.8(6)
C1 C2 C4 C3 . 3_566 178.9(4)
Cd1 N1 C5 C6 . . 168.6(3)
N1 C5 C6 C7 . . -177.1(3)
C5 C6 C7 C7 . 3_767 179.6(4)
